data_2234424
loop_
_publ_author_name
'Meyer-Wegner, Frank'
'Lerner, Hans-Wolfram'
'Sinke, Tanja'
'Bolte, Michael'

_publ_section_title
;
 Bromido(2,4,6-trimethylphenyl)mercury(II)
;
_journal_coeditor_code TK5065
_journal_issue 4
_journal_name_full 'Acta Crystallographica Section E'
_journal_page_first m424
_journal_paper_doi 10.1107/S1600536812010392
_journal_volume 68
_journal_year 2012
_chemical_formula_iupac '[Hg Br (C9 H11)]'
_chemical_formula_moiety 'C9 H11 Br Hg'
_chemical_formula_sum 'C9 H11 Br Hg'
_chemical_formula_weight 399.68
_chemical_name_systematic
;
Bromido(2,4,6-trimethylphenyl)mercury(II)
;
_space_group_IT_number 15
_symmetry_cell_setting monoclinic
_symmetry_space_group_name_Hall '-C 2yc'
_symmetry_space_group_name_H-M 'C 1 2/c 1'
_atom_sites_solution_hydrogens geom
_atom_sites_solution_primary direct
_atom_sites_solution_secondary difmap
_audit_creation_method SHELXL-97
_cell_angle_alpha 90.00
_cell_angle_beta 126.912(5)
_cell_angle_gamma 90.00
_cell_formula_units_Z 4
_cell_length_a 10.0459(8)
_cell_length_b 15.3072(13)
_cell_length_c 8.1517(7)
_cell_measurement_reflns_used 8005
_cell_measurement_temperature 173(2)
_cell_measurement_theta_max 25.9
_cell_measurement_theta_min 4.1
_cell_volume 1002.27(16)
_computing_cell_refinement 'X-AREA (Stoe & Cie, 2001)'
_computing_data_collection 'X-AREA (Stoe & Cie, 2001)'
_computing_data_reduction 'X-RED32 (Stoe & Cie, 2001)'
_computing_molecular_graphics 'XP (Sheldrick, 2008)'
_computing_publication_material 'SHELXL97 (Sheldrick, 2008)'
_computing_structure_refinement 'SHELXL97 (Sheldrick, 2008)'
_computing_structure_solution 'SHELXS97 (Sheldrick, 2008)'
_diffrn_ambient_temperature 173(2)
_diffrn_measured_fraction_theta_full 0.995
_diffrn_measured_fraction_theta_max 0.995
_diffrn_measurement_device_type 'Stoe IPDS II two-circle'
_diffrn_measurement_method \w
_diffrn_radiation_monochromator 'Genix 3D multilayer optics'
_diffrn_radiation_source 'Genix 3D I\mS microfocus X-ray source'
_diffrn_radiation_type MoK\a
_diffrn_radiation_wavelength 0.71073
_diffrn_reflns_av_R_equivalents 0.1029
_diffrn_reflns_av_sigmaI/netI 0.0433
_diffrn_reflns_limit_h_max 12
_diffrn_reflns_limit_h_min -12
_diffrn_reflns_limit_k_max 18
_diffrn_reflns_limit_k_min -18
_diffrn_reflns_limit_l_max 9
_diffrn_reflns_limit_l_min -9
_diffrn_reflns_number 6756
_diffrn_reflns_theta_full 25.00
_diffrn_reflns_theta_max 25.58
_diffrn_reflns_theta_min 4.11
_diffrn_standards_number 0
_exptl_absorpt_coefficient_mu 19.280
_exptl_absorpt_correction_T_max 0.5954
_exptl_absorpt_correction_T_min 0.1068
_exptl_absorpt_correction_type multi-scan
_exptl_absorpt_process_details '(MULABS; Spek, 2009; Blessing, 1995)'
_exptl_crystal_colour colourless
_exptl_crystal_density_diffrn 2.649
_exptl_crystal_density_method 'not measured'
_exptl_crystal_description needle
_exptl_crystal_F_000 720
_exptl_crystal_size_max 0.21
_exptl_crystal_size_mid 0.10
_exptl_crystal_size_min 0.03
_refine_diff_density_max 1.186
_refine_diff_density_min -0.705
_refine_ls_extinction_method none
_refine_ls_goodness_of_fit_ref 1.048
_refine_ls_hydrogen_treatment constr
_refine_ls_matrix_type full
_refine_ls_number_parameters 55
_refine_ls_number_reflns 942
_refine_ls_number_restraints 0
_refine_ls_restrained_S_all 1.048
_refine_ls_R_factor_all 0.0271
_refine_ls_R_factor_gt 0.0251
_refine_ls_shift/su_max 0.001
_refine_ls_shift/su_mean 0.000
_refine_ls_structure_factor_coef Fsqd
_refine_ls_weighting_details 'calc w=1/[\s^2^(Fo^2^)+(0.0240P)^2^] where P=(Fo^2^+2Fc^2^)/3'
_refine_ls_weighting_scheme calc
_refine_ls_wR_factor_gt 0.0561
_refine_ls_wR_factor_ref 0.0568
_reflns_number_gt 892
_reflns_number_total 942
_reflns_threshold_expression I>2\s(I)
_cod_data_source_file tk5065.cif
_cod_data_source_block I
_cod_original_cell_volume 1002.27(14)
_cod_original_sg_symbol_H-M 'C 2/c'
_cod_database_code 2234424
_cod_database_fobs_code 2234424

loop_
_symmetry_equiv_pos_as_xyz
'x, y, z'
'-x, y, -z+1/2'
'x+1/2, y+1/2, z'
'-x+1/2, y+1/2, -z+1/2'
'-x, -y, -z'
'x, -y, z-1/2'
'-x+1/2, -y+1/2, -z'
'x+1/2, -y+1/2, z-1/2'

loop_
_atom_site_type_symbol
_atom_site_label
_atom_site_fract_x
_atom_site_fract_y
_atom_site_fract_z
_atom_site_U_iso_or_equiv
_atom_site_adp_type
_atom_site_calc_flag
_atom_site_refinement_flags
_atom_site_occupancy
_atom_site_symmetry_multiplicity
Hg Hg1 0.5000 0.600559(17) 0.7500 0.03814(13) Uani d S 1 2
Br Br1 0.5000 0.44177(5) 0.7500 0.0531(3) Uani d S 1 2
C C1 0.5000 0.7347(5) 0.7500 0.0336(15) Uani d S 1 2
C C2 0.6166(6) 0.7798(4) 0.7414(7) 0.0331(10) Uani d . 1 1
C C3 0.6142(7) 0.8712(4) 0.7429(8) 0.0375(12) Uani d . 1 1
H H3 0.6940 0.9024 0.7389 0.045 Uiso calc R 1 1
C C4 0.5000 0.9178(5) 0.7500 0.0369(18) Uani d S 1 2
C C5 0.7411(7) 0.7320(4) 0.7278(9) 0.0422(13) Uani d . 1 1
H H5A 0.7982 0.6875 0.8359 0.063 Uiso calc R 1 1
H H5B 0.8229 0.7736 0.7453 0.063 Uiso calc R 1 1
H H5C 0.6831 0.7037 0.5933 0.063 Uiso calc R 1 1
C C6 0.5000 1.0155(5) 0.7500 0.048(2) Uani d S 1 2
H H6A 0.6116 1.0368 0.8599 0.073 Uiso calc PR 0.50 1
H H6B 0.4202 1.0368 0.7726 0.073 Uiso calc PR 0.50 1
H H6C 0.4682 1.0368 0.6175 0.073 Uiso calc PR 0.50 1

loop_
_atom_site_aniso_label
_atom_site_aniso_U_11
_atom_site_aniso_U_22
_atom_site_aniso_U_33
_atom_site_aniso_U_12
_atom_site_aniso_U_13
_atom_site_aniso_U_23
Hg1 0.03770(18) 0.02853(18) 0.0464(2) 0.000 0.02430(15) 0.000
Br1 0.0503(5) 0.0291(5) 0.0834(7) 0.000 0.0419(5) 0.000
C1 0.038(4) 0.029(3) 0.032(4) 0.000 0.020(3) 0.000
C2 0.030(2) 0.038(3) 0.026(2) -0.001(2) 0.014(2) -0.003(2)
C3 0.037(3) 0.038(3) 0.034(3) -0.007(2) 0.019(2) -0.004(2)
C4 0.043(4) 0.021(3) 0.032(4) 0.000 0.014(3) 0.000
C5 0.038(3) 0.045(3) 0.044(3) -0.003(2) 0.025(3) -0.001(2)
C6 0.060(6) 0.033(4) 0.045(5) 0.000 0.028(4) 0.000

loop_
_atom_type_symbol
_atom_type_description
_atom_type_scat_dispersion_real
_atom_type_scat_dispersion_imag
_atom_type_scat_source
C C 0.0033 0.0016 'International Tables Vol C Tables 4.2.6.8 and 6.1.1.4'
H H 0.0000 0.0000 'International Tables Vol C Tables 4.2.6.8 and 6.1.1.4'
Br Br -0.2901 2.4595 'International Tables Vol C Tables 4.2.6.8 and 6.1.1.4'
Hg Hg -2.3894 9.2266 'International Tables Vol C Tables 4.2.6.8 and 6.1.1.4'

loop_
_geom_angle_atom_site_label_1
_geom_angle_atom_site_label_2
_geom_angle_atom_site_label_3
_geom_angle_site_symmetry_1
_geom_angle_site_symmetry_3
_geom_angle
C1 Hg1 Br1 . . 180.0000(10)
C2 C1 C2 2_656 . 120.8(7)
C2 C1 Hg1 2_656 . 119.6(3)
C2 C1 Hg1 . . 119.6(3)
C1 C2 C3 . . 118.3(5)
C1 C2 C5 . . 121.4(5)
C3 C2 C5 . . 120.3(5)
C4 C3 C2 . . 122.4(5)
C4 C3 H3 . . 118.8
C2 C3 H3 . . 118.8
C3 C4 C3 . 2_656 117.8(7)
C3 C4 C6 . . 121.1(3)
C3 C4 C6 2_656 . 121.1(3)
C2 C5 H5A . . 109.5
C2 C5 H5B . . 109.5
H5A C5 H5B . . 109.5
C2 C5 H5C . . 109.5
H5A C5 H5C . . 109.5
H5B C5 H5C . . 109.5
C4 C6 H6A . . 109.5
C4 C6 H6B . . 109.5
H6A C6 H6B . . 109.5
C4 C6 H6C . . 109.5
H6A C6 H6C . . 109.5
H6B C6 H6C . . 109.5

loop_
_geom_bond_atom_site_label_1
_geom_bond_atom_site_label_2
_geom_bond_site_symmetry_2
_geom_bond_distance
Hg1 C1 . 2.053(7)
Hg1 Br1 . 2.4307(8)
C1 C2 2_656 1.397(6)
C1 C2 . 1.397(6)
C2 C3 . 1.400(8)
C2 C5 . 1.510(7)
C3 C4 . 1.381(7)
C3 H3 . 0.9500
C4 C3 2_656 1.381(7)
C4 C6 . 1.495(10)
C5 H5A . 0.9800
C5 H5B . 0.9800
C5 H5C . 0.9800
C6 H6A . 0.9800
C6 H6B . 0.9800
C6 H6C . 0.9800

loop_
_geom_torsion_atom_site_label_1
_geom_torsion_atom_site_label_2
_geom_torsion_atom_site_label_3
_geom_torsion_atom_site_label_4
_geom_torsion_site_symmetry_1
_geom_torsion_site_symmetry_4
_geom_torsion
C2 C1 C2 C3 2_656 . 0.4(3)
Hg1 C1 C2 C3 . . -179.6(3)
C2 C1 C2 C5 2_656 . -178.8(5)
Hg1 C1 C2 C5 . . 1.2(5)
C1 C2 C3 C4 . . -0.8(7)
C5 C2 C3 C4 . . 178.4(4)
C2 C3 C4 C3 . 2_656 0.4(4)
C2 C3 C4 C6 . . -179.6(4)
